data_7002056
loop_
_publ_author_name
'Zhang, Xiaoming'
'Xia, Qinqin'
'Chen, Wanzhi'

_publ_section_title
;
 Synthesis of tetra- and pentacoordinate palladium complexes of
 functionalized N-heterocyclic carbenes and a comparative study of
 their catalytic activities
;
_journal_issue 35
_journal_name_full 'Dalton Transactions'
_journal_page_first 7045
_journal_paper_doi 10.1039/b903285a
_journal_year 2009
_chemical_formula_sum 'C18 H24 Cl F6 N8 O2 P Pd'
_chemical_formula_weight 671.27
_chemical_name_systematic
;
?
;
_space_group_IT_number 14
_symmetry_cell_setting monoclinic
_symmetry_space_group_name_Hall '-P 2ybc'
_symmetry_space_group_name_H-M 'P 1 21/c 1'
_atom_sites_solution_hydrogens geom
_atom_sites_solution_primary direct
_atom_sites_solution_secondary difmap
_audit_creation_method SHELXL-97
_cell_angle_alpha 90.00
_cell_angle_beta 90.932(2)
_cell_angle_gamma 90.00
_cell_formula_units_Z 4
_cell_length_a 12.0874(14)
_cell_length_b 7.4205(11)
_cell_length_c 29.316(3)
_cell_measurement_temperature 298(2)
_cell_volume 2629.1(6)
_computing_cell_refinement 'Bruker SMART'
_computing_data_collection 'Bruker SMART'
_computing_data_reduction 'Bruker SAINT'
_computing_molecular_graphics 'Bruker SHELXTL'
_computing_publication_material 'Bruker SHELXTL'
_computing_structure_refinement 'SHELXL-97 (Sheldrick, 1997)'
_computing_structure_solution 'SHELXS-97 (Sheldrick, 1990)'
_diffrn_ambient_temperature 298(2)
_diffrn_measured_fraction_theta_full 0.997
_diffrn_measured_fraction_theta_max 0.997
_diffrn_measurement_device_type 'CCD area detector'
_diffrn_measurement_method 'phi and omega scans'
_diffrn_radiation_monochromator graphite
_diffrn_radiation_source 'fine-focus sealed tube'
_diffrn_radiation_type MoK\a
_diffrn_radiation_wavelength 0.71073
_diffrn_reflns_av_R_equivalents 0.0335
_diffrn_reflns_av_sigmaI/netI 0.0423
_diffrn_reflns_limit_h_max 8
_diffrn_reflns_limit_h_min -14
_diffrn_reflns_limit_k_max 8
_diffrn_reflns_limit_k_min -8
_diffrn_reflns_limit_l_max 34
_diffrn_reflns_limit_l_min -32
_diffrn_reflns_number 12718
_diffrn_reflns_theta_full 25.01
_diffrn_reflns_theta_max 25.01
_diffrn_reflns_theta_min 1.39
_exptl_absorpt_coefficient_mu 0.943
_exptl_absorpt_correction_T_max 0.8952
_exptl_absorpt_correction_T_min 0.8193
_exptl_absorpt_correction_type multi-scan
_exptl_absorpt_process_details sadabs
_exptl_crystal_colour colorless
_exptl_crystal_density_diffrn 1.696
_exptl_crystal_density_method 'not measured'
_exptl_crystal_description block
_exptl_crystal_F_000 1344
_exptl_crystal_size_max 0.50
_exptl_crystal_size_mid 0.35
_exptl_crystal_size_min 0.30
_refine_diff_density_max 0.583
_refine_diff_density_min -0.749
_refine_diff_density_rms 0.077
_refine_ls_extinction_method none
_refine_ls_goodness_of_fit_ref 1.102
_refine_ls_hydrogen_treatment constr
_refine_ls_matrix_type full
_refine_ls_number_parameters 373
_refine_ls_number_reflns 4614
_refine_ls_number_restraints 0
_refine_ls_restrained_S_all 1.102
_refine_ls_R_factor_all 0.0692
_refine_ls_R_factor_gt 0.0504
_refine_ls_shift/su_max 0.001
_refine_ls_shift/su_mean 0.000
_refine_ls_structure_factor_coef Fsqd
_refine_ls_weighting_details 'calc w=1/[\s^2^(Fo^2^)+(0.0317P)^2^+6.1668P] where P=(Fo^2^+2Fc^2^)/3'
_refine_ls_weighting_scheme calc
_refine_ls_wR_factor_gt 0.1037
_refine_ls_wR_factor_ref 0.1120
_reflns_number_gt 3589
_reflns_number_total 4614
_reflns_threshold_expression >2sigma(I)
_cod_data_source_file b903285a.txt
_cod_data_source_block 080711c
_cod_depositor_comments
;
The following automatic conversions were performed:
'_symmetry_cell_setting' value 'Monoclinic' changed to 'monoclinic'
according to '/home/saulius/struct/CIF-dictionaries/cif_core.dic'
dictionary named 'cif_core.dic' version 2.4.1 from 2010-06-29.

Automatic conversion script
Id: cif_fix_enum 1527 2010-12-29 10:47:43Z saulius 
;
_cod_original_cell_volume 2629.2(6)
_cod_original_sg_symbol_H-M 'P2(1)/c '
_cod_database_code 7002056

loop_
_symmetry_equiv_pos_as_xyz
'x, y, z'
'-x, y+1/2, -z+1/2'
'-x, -y, -z'
'x, -y-1/2, z-1/2'

loop_
_atom_site_label
_atom_site_type_symbol
_atom_site_fract_x
_atom_site_fract_y
_atom_site_fract_z
_atom_site_U_iso_or_equiv
_atom_site_adp_type
_atom_site_occupancy
_atom_site_symmetry_multiplicity
_atom_site_calc_flag
_atom_site_refinement_flags
_atom_site_disorder_assembly
_atom_site_disorder_group
Pd1 Pd 0.19884(3) -0.03074(6) 0.123102(14) 0.04513(15) Uani 1 1 d . . .
Cl1 Cl 0.08729(15) -0.2681(2) 0.09837(6) 0.0804(5) Uani 1 1 d . . .
F1 F 0.5699(6) 1.0447(7) 0.1299(3) 0.167(3) Uani 1 1 d . A .
F2 F 0.6249(4) 0.6379(7) 0.1364(2) 0.140(2) Uani 1 1 d . A .
F3 F 0.594(3) 0.894(3) 0.1814(5) 0.146(10) Uani 0.48(3) 1 d P A 1
F4 F 0.719(2) 0.907(6) 0.1268(13) 0.192(14) Uani 0.48(3) 1 d P A 1
F5 F 0.602(3) 0.801(5) 0.0805(7) 0.187(13) Uani 0.48(3) 1 d P A 1
F6 F 0.4761(14) 0.790(3) 0.1294(10) 0.118(7) Uani 0.48(3) 1 d P A 1
F3' F 0.670(2) 0.842(3) 0.1786(6) 0.123(6) Uani 0.52(3) 1 d P A 2
F4' F 0.707(2) 0.864(5) 0.1086(8) 0.158(11) Uani 0.52(3) 1 d P A 2
F5' F 0.538(2) 0.826(3) 0.0869(9) 0.162(11) Uani 0.52(3) 1 d P A 2
F6' F 0.490(2) 0.796(3) 0.1607(13) 0.157(11) Uani 0.52(3) 1 d P A 2
N1 N 0.3350(3) 0.1090(7) 0.19301(14) 0.0498(11) Uani 1 1 d . . .
N2 N 0.3475(4) 0.3114(7) 0.14160(17) 0.0569(12) Uani 1 1 d . . .
N3 N 0.2370(3) -0.1511(6) 0.18559(14) 0.0463(11) Uani 1 1 d . . .
N4 N 0.3430(4) -0.0945(9) 0.25329(16) 0.0689(15) Uani 1 1 d . . .
N5 N 0.0839(3) 0.1964(6) 0.05220(14) 0.0491(11) Uani 1 1 d . . .
N6 N 0.2232(4) 0.0578(7) 0.02523(15) 0.0660(14) Uani 1 1 d . . .
N7 N 0.0203(5) 0.2396(8) 0.12569(18) 0.0810(18) Uani 1 1 d . . .
N8 N -0.0747(4) 0.3613(7) 0.06225(18) 0.0685(15) Uani 1 1 d . . .
O1 O 0.9266(6) 0.8466(11) 0.1854(3) 0.169(3) Uani 1 1 d . . .
H1C H 0.8575 0.8432 0.1796 0.203 Uiso 1 1 d R . .
H1D H 0.9611 0.8161 0.1616 0.203 Uiso 1 1 d R . .
O2 O 0.0812(8) 0.0893(19) 0.2483(3) 0.280(7) Uani 1 1 d . . .
H2C H 0.0250 0.0397 0.2358 0.337 Uiso 1 1 d R . .
H2D H 0.0594 0.1639 0.2682 0.337 Uiso 1 1 d R . .
P1 P 0.59881(14) 0.8427(2) 0.13182(6) 0.0625(4) Uani 1 1 d . . .
C1 C 0.2997(4) 0.1549(8) 0.14994(16) 0.0434(13) Uani 1 1 d . . .
C2 C 0.4122(5) 0.3653(9) 0.1785(2) 0.0692(18) Uani 1 1 d . . .
H2 H 0.4537 0.4705 0.1805 0.083 Uiso 1 1 calc R . .
C3 C 0.4044(5) 0.2408(10) 0.2105(2) 0.0681(18) Uani 1 1 d . . .
H3 H 0.4388 0.2416 0.2391 0.082 Uiso 1 1 calc R . .
C4 C 0.3038(4) -0.0534(8) 0.21260(17) 0.0495(14) Uani 1 1 d . . .
C5 C 0.3093(6) -0.2522(12) 0.2687(2) 0.081(2) Uani 1 1 d . . .
H5 H 0.3350 -0.2893 0.2973 0.097 Uiso 1 1 calc R . .
C6 C 0.2391(6) -0.3640(11) 0.2453(2) 0.081(2) Uani 1 1 d . . .
H6 H 0.2158 -0.4729 0.2576 0.098 Uiso 1 1 calc R . .
C7 C 0.2041(5) -0.3083(9) 0.2025(2) 0.0645(17) Uani 1 1 d . . .
H7 H 0.1569 -0.3815 0.1853 0.077 Uiso 1 1 calc R . .
C8 C 0.3385(6) 0.4144(9) 0.0987(2) 0.0722(19) Uani 1 1 d . . .
H8A H 0.3359 0.5422 0.1056 0.087 Uiso 1 1 calc R . .
H8B H 0.2701 0.3825 0.0829 0.087 Uiso 1 1 calc R . .
C9 C 0.4335(6) 0.3779(11) 0.0684(2) 0.093(2) Uani 1 1 d . . .
H9A H 0.5014 0.4056 0.0843 0.139 Uiso 1 1 calc R . .
H9B H 0.4271 0.4514 0.0416 0.139 Uiso 1 1 calc R . .
H9C H 0.4333 0.2530 0.0598 0.139 Uiso 1 1 calc R . .
C10 C 0.1693(4) 0.0875(7) 0.06366(17) 0.0484(13) Uani 1 1 d . . .
C11 C 0.1699(6) 0.1428(10) -0.0108(2) 0.083(2) Uani 1 1 d . . .
H11 H 0.1904 0.1388 -0.0412 0.099 Uiso 1 1 calc R . .
C12 C 0.0851(6) 0.2303(9) 0.0057(2) 0.0717(19) Uani 1 1 d . . .
H12 H 0.0352 0.3017 -0.0107 0.086 Uiso 1 1 calc R . .
C13 C 0.0042(5) 0.2692(7) 0.0821(2) 0.0525(14) Uani 1 1 d . . .
C14 C -0.1479(6) 0.4321(9) 0.0906(3) 0.081(2) Uani 1 1 d . . .
H14 H -0.2055 0.5007 0.0784 0.097 Uiso 1 1 calc R . .
C15 C -0.1423(6) 0.4085(10) 0.1370(3) 0.087(2) Uani 1 1 d . . .
H15 H -0.1952 0.4566 0.1562 0.104 Uiso 1 1 calc R . .
C16 C -0.0550(7) 0.3109(11) 0.1533(3) 0.101(3) Uani 1 1 d . . .
H16 H -0.0475 0.2933 0.1846 0.121 Uiso 1 1 calc R . .
C17 C 0.3240(6) -0.0541(11) 0.0209(2) 0.086(2) Uani 1 1 d . . .
H17A H 0.3805 0.0160 0.0058 0.103 Uiso 1 1 calc R . .
H17B H 0.3519 -0.0843 0.0511 0.103 Uiso 1 1 calc R . .
C18 C 0.3057(8) -0.2136(13) -0.0038(3) 0.131(4) Uani 1 1 d . . .
H18A H 0.2509 -0.2848 0.0113 0.196 Uiso 1 1 calc R . .
H18B H 0.3735 -0.2805 -0.0053 0.196 Uiso 1 1 calc R . .
H18C H 0.2801 -0.1847 -0.0341 0.196 Uiso 1 1 calc R . .

loop_
_atom_site_aniso_label
_atom_site_aniso_U_11
_atom_site_aniso_U_22
_atom_site_aniso_U_33
_atom_site_aniso_U_23
_atom_site_aniso_U_13
_atom_site_aniso_U_12
Pd1 0.0420(2) 0.0498(3) 0.0434(2) 0.0054(2) -0.00746(16) 0.0071(2)
Cl1 0.0873(13) 0.0725(11) 0.0805(11) 0.0048(9) -0.0292(10) -0.0177(9)
F1 0.187(6) 0.075(3) 0.240(7) 0.014(4) 0.005(5) 0.025(4)
F2 0.128(4) 0.100(4) 0.193(6) 0.001(4) -0.012(4) 0.038(3)
F3 0.24(3) 0.135(15) 0.065(7) -0.027(8) 0.009(13) -0.039(17)
F4 0.063(12) 0.25(2) 0.26(4) 0.01(3) -0.033(16) -0.072(14)
F5 0.18(2) 0.30(3) 0.081(11) -0.063(14) 0.063(14) -0.07(2)
F6 0.058(7) 0.118(10) 0.18(2) -0.020(14) 0.010(11) -0.020(6)
F3' 0.152(15) 0.145(12) 0.070(8) -0.002(7) -0.040(9) 0.012(10)
F4' 0.12(2) 0.25(3) 0.108(12) 0.031(14) 0.072(13) -0.008(16)
F5' 0.142(18) 0.218(16) 0.123(18) -0.003(15) -0.094(15) 0.031(16)
F6' 0.114(16) 0.117(11) 0.24(3) -0.009(17) 0.106(18) 0.022(11)
N1 0.040(3) 0.067(3) 0.042(3) -0.005(2) -0.003(2) 0.006(2)
N2 0.052(3) 0.054(3) 0.064(3) 0.000(3) 0.004(2) 0.006(2)
N3 0.039(2) 0.052(3) 0.049(3) 0.007(2) 0.001(2) 0.011(2)
N4 0.060(3) 0.105(5) 0.042(3) 0.010(3) -0.006(2) 0.020(3)
N5 0.046(3) 0.053(3) 0.048(3) 0.012(2) -0.005(2) 0.014(2)
N6 0.071(3) 0.085(4) 0.042(3) 0.003(3) -0.003(2) 0.030(3)
N7 0.078(4) 0.101(5) 0.064(4) 0.025(3) 0.021(3) 0.040(3)
N8 0.056(3) 0.070(4) 0.079(4) 0.007(3) -0.008(3) 0.026(3)
O1 0.120(6) 0.186(8) 0.203(8) -0.051(6) 0.033(5) 0.014(5)
O2 0.194(10) 0.46(2) 0.191(9) 0.019(11) 0.008(7) 0.163(12)
P1 0.0581(10) 0.0637(11) 0.0659(11) -0.0084(8) 0.0013(8) 0.0094(8)
C1 0.036(3) 0.061(4) 0.033(3) -0.002(2) -0.001(2) 0.015(3)
C2 0.063(4) 0.065(4) 0.079(5) -0.016(4) -0.007(4) -0.008(3)
C3 0.060(4) 0.082(5) 0.062(4) -0.020(4) -0.010(3) 0.000(3)
C4 0.038(3) 0.069(4) 0.041(3) 0.003(3) 0.004(2) 0.016(3)
C5 0.064(5) 0.121(7) 0.059(4) 0.029(5) 0.003(4) 0.029(4)
C6 0.073(5) 0.091(6) 0.080(5) 0.042(4) 0.011(4) 0.021(4)
C7 0.057(4) 0.064(4) 0.072(4) 0.017(3) -0.001(3) 0.011(3)
C8 0.078(5) 0.053(4) 0.085(5) 0.016(3) 0.002(4) -0.005(3)
C9 0.105(6) 0.097(6) 0.077(5) 0.005(4) 0.019(4) -0.005(5)
C10 0.052(3) 0.054(3) 0.039(3) 0.004(2) -0.009(2) 0.007(3)
C11 0.100(6) 0.103(6) 0.045(4) 0.015(4) 0.002(4) 0.035(5)
C12 0.078(5) 0.083(5) 0.054(4) 0.020(3) -0.008(3) 0.030(4)
C13 0.052(3) 0.045(3) 0.061(4) 0.013(3) -0.001(3) 0.006(3)
C14 0.060(4) 0.069(5) 0.113(6) 0.011(4) -0.007(4) 0.024(4)
C15 0.077(5) 0.076(5) 0.108(6) 0.018(4) 0.033(4) 0.024(4)
C16 0.116(7) 0.110(6) 0.078(5) 0.039(5) 0.031(5) 0.047(5)
C17 0.078(5) 0.110(6) 0.070(4) -0.007(4) -0.003(4) 0.036(4)
C18 0.138(9) 0.117(8) 0.135(8) -0.034(7) -0.026(7) 0.044(7)

loop_
_atom_type_symbol
_atom_type_description
_atom_type_scat_dispersion_real
_atom_type_scat_dispersion_imag
_atom_type_scat_source
C C 0.0033 0.0016 'International Tables Vol C Tables 4.2.6.8 and 6.1.1.4'
H H 0.0000 0.0000 'International Tables Vol C Tables 4.2.6.8 and 6.1.1.4'
N N 0.0061 0.0033 'International Tables Vol C Tables 4.2.6.8 and 6.1.1.4'
F F 0.0171 0.0103 'International Tables Vol C Tables 4.2.6.8 and 6.1.1.4'
Pd Pd -0.9988 1.0072 'International Tables Vol C Tables 4.2.6.8 and 6.1.1.4'
P P 0.1023 0.0942 'International Tables Vol C Tables 4.2.6.8 and 6.1.1.4'
Cl Cl 0.1484 0.1585 'International Tables Vol C Tables 4.2.6.8 and 6.1.1.4'
O O 0.0106 0.0060 'International Tables Vol C Tables 4.2.6.8 and 6.1.1.4'

loop_
_geom_angle_atom_site_label_1
_geom_angle_atom_site_label_2
_geom_angle_atom_site_label_3
_geom_angle
_geom_angle_site_symmetry_1
_geom_angle_site_symmetry_3
_geom_angle_publ_flag
C10 Pd1 C1 98.2(2) . . ?
C10 Pd1 N3 177.5(2) . . ?
C1 Pd1 N3 79.86(19) . . ?
C10 Pd1 Cl1 88.04(17) . . ?
C1 Pd1 Cl1 173.66(15) . . ?
N3 Pd1 Cl1 93.91(14) . . ?
C10 Pd1 N7 66.36(19) . . ?
C1 Pd1 N7 87.86(19) . . ?
N3 Pd1 N7 114.89(15) . . ?
Cl1 Pd1 N7 95.89(14) . . ?
C1 N1 C3 110.2(5) . . ?
C1 N1 C4 120.9(5) . . ?
C3 N1 C4 128.9(5) . . ?
C1 N2 C2 110.6(5) . . ?
C1 N2 C8 125.9(5) . . ?
C2 N2 C8 123.4(5) . . ?
C7 N3 C4 115.8(5) . . ?
C7 N3 Pd1 129.9(4) . . ?
C4 N3 Pd1 114.3(4) . . ?
C4 N4 C5 114.1(6) . . ?
C10 N5 C12 109.5(5) . . ?
C10 N5 C13 126.8(4) . . ?
C12 N5 C13 123.8(5) . . ?
C10 N6 C11 110.1(5) . . ?
C10 N6 C17 125.6(5) . . ?
C11 N6 C17 124.3(5) . . ?
C13 N7 C16 115.6(6) . . ?
C13 N7 Pd1 100.8(4) . . ?
C16 N7 Pd1 142.3(4) . . ?
C13 N8 C14 114.6(6) . . ?
F4' P1 F5' 91.7(12) . . ?
F4' P1 F3 117.5(13) . . ?
F5' P1 F3 147.2(13) . . ?
F4' P1 F4 24.0(16) . . ?
F5' P1 F4 112.9(13) . . ?
F3 P1 F4 93.9(13) . . ?
F4' P1 F6 149.3(12) . . ?
F5' P1 F6 58.7(9) . . ?
F3 P1 F6 93.2(11) . . ?
F4 P1 F6 171.2(14) . . ?
F4' P1 F5 62.7(11) . . ?
F5' P1 F5 31.2(9) . . ?
F3 P1 F5 176.8(14) . . ?
F4 P1 F5 86.0(12) . . ?
F6 P1 F5 86.7(10) . . ?
F4' P1 F1 94.6(14) . . ?
F5' P1 F1 86.6(9) . . ?
F3 P1 F1 77.0(12) . . ?
F4 P1 F1 84.7(17) . . ?
F6 P1 F1 91.7(9) . . ?
F5 P1 F1 99.8(15) . . ?
F4' P1 F2 88.0(14) . . ?
F5' P1 F2 95.2(9) . . ?
F3 P1 F2 100.2(12) . . ?
F4 P1 F2 97.0(17) . . ?
F6 P1 F2 87.0(8) . . ?
F5 P1 F2 83.1(15) . . ?
F1 P1 F2 176.8(4) . . ?
F4' P1 F3' 85.9(11) . . ?
F5' P1 F3' 174.3(10) . . ?
F3 P1 F3' 37.4(10) . . ?
F4 P1 F3' 66.0(12) . . ?
F6 P1 F3' 122.7(10) . . ?
F5 P1 F3' 144.5(11) . . ?
F1 P1 F3' 98.8(8) . . ?
F2 P1 F3' 79.5(8) . . ?
F4' P1 F6' 171.8(16) . . ?
F5' P1 F6' 93.0(11) . . ?
F3 P1 F6' 60.0(10) . . ?
F4 P1 F6' 153.6(13) . . ?
F6 P1 F6' 34.4(9) . . ?
F5 P1 F6' 120.4(12) . . ?
F1 P1 F6' 92.3(8) . . ?
F2 P1 F6' 85.0(8) . . ?
F3' P1 F6' 88.7(11) . . ?
N2 C1 N1 105.0(5) . . ?
N2 C1 Pd1 143.2(4) . . ?
N1 C1 Pd1 111.8(4) . . ?
C3 C2 N2 107.9(6) . . ?
C2 C3 N1 106.3(6) . . ?
N4 C4 N3 128.2(6) . . ?
N4 C4 N1 118.7(6) . . ?
N3 C4 N1 113.0(4) . . ?
N4 C5 C6 124.0(6) . . ?
C5 C6 C7 117.0(7) . . ?
N3 C7 C6 120.8(7) . . ?
N2 C8 C9 111.5(5) . . ?
N6 C10 N5 105.8(4) . . ?
N6 C10 Pd1 126.1(4) . . ?
N5 C10 Pd1 127.7(4) . . ?
C12 C11 N6 107.6(6) . . ?
C11 C12 N5 107.1(5) . . ?
N8 C13 N7 128.4(6) . . ?
N8 C13 N5 115.0(5) . . ?
N7 C13 N5 116.5(5) . . ?
N8 C14 C15 123.1(6) . . ?
C16 C15 C14 116.3(7) . . ?
N7 C16 C15 122.0(7) . . ?
C18 C17 N6 113.2(7) . . ?

loop_
_geom_bond_atom_site_label_1
_geom_bond_atom_site_label_2
_geom_bond_distance
_geom_bond_site_symmetry_2
_geom_bond_publ_flag
Pd1 C10 1.978(5) . ?
Pd1 C1 1.993(6) . ?
Pd1 N3 2.083(4) . ?
Pd1 Cl1 2.3269(17) . ?
Pd1 N7 2.948(5) . ?
F1 P1 1.540(5) . ?
F2 P1 1.557(5) . ?
F3 P1 1.505(14) . ?
F4 P1 1.53(2) . ?
F5 P1 1.537(19) . ?
F6 P1 1.535(17) . ?
F3' P1 1.605(13) . ?
F4' P1 1.497(19) . ?
F5' P1 1.502(15) . ?
F6' P1 1.611(18) . ?
N1 C1 1.369(6) . ?
N1 C3 1.382(7) . ?
N1 C4 1.390(7) . ?
N2 C1 1.322(7) . ?
N2 C2 1.384(7) . ?
N2 C8 1.474(7) . ?
N3 C7 1.331(7) . ?
N3 C4 1.336(7) . ?
N4 C4 1.312(7) . ?
N4 C5 1.321(9) . ?
N5 C10 1.349(6) . ?
N5 C12 1.386(7) . ?
N5 C13 1.420(7) . ?
N6 C10 1.329(7) . ?
N6 C11 1.380(7) . ?
N6 C17 1.482(8) . ?
N7 C13 1.308(7) . ?
N7 C16 1.337(8) . ?
N8 C13 1.302(7) . ?
N8 C14 1.333(8) . ?
C2 C3 1.320(9) . ?
C5 C6 1.365(10) . ?
C6 C7 1.379(8) . ?
C8 C9 1.488(9) . ?
C11 C12 1.313(8) . ?
C14 C15 1.370(10) . ?
C15 C16 1.361(9) . ?
C17 C18 1.402(10) . ?

loop_
_geom_torsion_atom_site_label_1
_geom_torsion_atom_site_label_2
_geom_torsion_atom_site_label_3
_geom_torsion_atom_site_label_4
_geom_torsion
_geom_torsion_site_symmetry_1
_geom_torsion_site_symmetry_2
_geom_torsion_site_symmetry_3
_geom_torsion_site_symmetry_4
_geom_torsion_publ_flag
C10 Pd1 N3 C7 -142(5) . . . . ?
C1 Pd1 N3 C7 -179.4(5) . . . . ?
Cl1 Pd1 N3 C7 -0.6(5) . . . . ?
N7 Pd1 N3 C7 97.7(5) . . . . ?
C10 Pd1 N3 C4 38(5) . . . . ?
C1 Pd1 N3 C4 1.3(3) . . . . ?
Cl1 Pd1 N3 C4 -179.8(3) . . . . ?
N7 Pd1 N3 C4 -81.5(4) . . . . ?
C10 Pd1 N7 C13 11.5(4) . . . . ?
C1 Pd1 N7 C13 111.3(4) . . . . ?
N3 Pd1 N7 C13 -170.9(4) . . . . ?
Cl1 Pd1 N7 C13 -73.8(4) . . . . ?
C10 Pd1 N7 C16 176.2(10) . . . . ?
C1 Pd1 N7 C16 -83.9(9) . . . . ?
N3 Pd1 N7 C16 -6.1(10) . . . . ?
Cl1 Pd1 N7 C16 90.9(9) . . . . ?
C2 N2 C1 N1 -0.1(6) . . . . ?
C8 N2 C1 N1 177.7(5) . . . . ?
C2 N2 C1 Pd1 -179.8(5) . . . . ?
C8 N2 C1 Pd1 -2.0(10) . . . . ?
C3 N1 C1 N2 0.3(6) . . . . ?
C4 N1 C1 N2 -177.6(4) . . . . ?
C3 N1 C1 Pd1 -179.9(4) . . . . ?
C4 N1 C1 Pd1 2.2(6) . . . . ?
C10 Pd1 C1 N2 -0.5(7) . . . . ?
N3 Pd1 C1 N2 178.0(7) . . . . ?
Cl1 Pd1 C1 N2 167.3(9) . . . . ?
N7 Pd1 C1 N2 -66.3(6) . . . . ?
C10 Pd1 C1 N1 179.7(3) . . . . ?
N3 Pd1 C1 N1 -1.8(3) . . . . ?
Cl1 Pd1 C1 N1 -12.4(16) . . . . ?
N7 Pd1 C1 N1 114.0(3) . . . . ?
C1 N2 C2 C3 -0.2(7) . . . . ?
C8 N2 C2 C3 -178.1(5) . . . . ?
N2 C2 C3 N1 0.4(7) . . . . ?
C1 N1 C3 C2 -0.4(7) . . . . ?
C4 N1 C3 C2 177.3(5) . . . . ?
C5 N4 C4 N3 -1.0(8) . . . . ?
C5 N4 C4 N1 -179.4(5) . . . . ?
C7 N3 C4 N4 1.6(8) . . . . ?
Pd1 N3 C4 N4 -179.0(4) . . . . ?
C7 N3 C4 N1 -179.9(4) . . . . ?
Pd1 N3 C4 N1 -0.5(5) . . . . ?
C1 N1 C4 N4 177.5(5) . . . . ?
C3 N1 C4 N4 0.0(8) . . . . ?
C1 N1 C4 N3 -1.1(7) . . . . ?
C3 N1 C4 N3 -178.6(5) . . . . ?
C4 N4 C5 C6 -0.7(10) . . . . ?
N4 C5 C6 C7 1.5(11) . . . . ?
C4 N3 C7 C6 -0.6(8) . . . . ?
Pd1 N3 C7 C6 -179.8(4) . . . . ?
C5 C6 C7 N3 -0.8(10) . . . . ?
C1 N2 C8 C9 -96.0(7) . . . . ?
C2 N2 C8 C9 81.5(7) . . . . ?
C11 N6 C10 N5 -2.0(7) . . . . ?
C17 N6 C10 N5 179.6(6) . . . . ?
C11 N6 C10 Pd1 170.9(5) . . . . ?
C17 N6 C10 Pd1 -7.4(9) . . . . ?
C12 N5 C10 N6 1.2(7) . . . . ?
C13 N5 C10 N6 -178.2(5) . . . . ?
C12 N5 C10 Pd1 -171.7(5) . . . . ?
C13 N5 C10 Pd1 9.0(8) . . . . ?
C1 Pd1 C10 N6 94.3(5) . . . . ?
N3 Pd1 C10 N6 57(5) . . . . ?
Cl1 Pd1 C10 N6 -84.4(5) . . . . ?
N7 Pd1 C10 N6 178.4(6) . . . . ?
C1 Pd1 C10 N5 -94.3(5) . . . . ?
N3 Pd1 C10 N5 -131(4) . . . . ?
Cl1 Pd1 C10 N5 87.1(5) . . . . ?
N7 Pd1 C10 N5 -10.2(5) . . . . ?
C10 N6 C11 C12 2.2(9) . . . . ?
C17 N6 C11 C12 -179.4(7) . . . . ?
N6 C11 C12 N5 -1.4(9) . . . . ?
C10 N5 C12 C11 0.2(8) . . . . ?
C13 N5 C12 C11 179.6(6) . . . . ?
C14 N8 C13 N7 -0.6(10) . . . . ?
C14 N8 C13 N5 -178.8(5) . . . . ?
C16 N7 C13 N8 1.2(11) . . . . ?
Pd1 N7 C13 N8 170.9(6) . . . . ?
C16 N7 C13 N5 179.3(6) . . . . ?
Pd1 N7 C13 N5 -11.0(6) . . . . ?
C10 N5 C13 N8 -175.7(5) . . . . ?
C12 N5 C13 N8 5.1(8) . . . . ?
C10 N5 C13 N7 5.9(9) . . . . ?
C12 N5 C13 N7 -173.3(6) . . . . ?
C13 N8 C14 C15 -0.9(10) . . . . ?
N8 C14 C15 C16 1.6(12) . . . . ?
C13 N7 C16 C15 -0.3(12) . . . . ?
Pd1 N7 C16 C15 -163.6(6) . . . . ?
C14 C15 C16 N7 -0.9(13) . . . . ?
C10 N6 C17 C18 111.3(8) . . . . ?
C11 N6 C17 C18 -66.9(10) . . . . ?
